data_1535042
loop_
_publ_author_name
'Harrowfield, J.M.B.'
'Kepert, D.L.'
'Patrick, J.M.'
'White, A.H.'

_publ_section_title
;
 Structure and Stereochemistry in 'f-Block' Complexes of High Coordination
 Number. VIII The (M(unidentate)9) System. Crystal Structures of (M (O
 H2)9) (C F3 S O3)3, M= La, Gd, Lu, Y
;
_journal_name_full 'Australian Journal of Chemistry'
_journal_page_first 483
_journal_page_last 492
_journal_volume 36
_journal_year 1983
_chemical_formula_sum 'C3 H18 F9 Lu O18 S3'
_chemical_name_systematic '(Lu (H2 O)9) (C F3 S O3)3'
_space_group_IT_number 176
_symmetry_space_group_name_Hall '-P 6c'
_symmetry_space_group_name_H-M 'P 63/m'
_cell_angle_alpha 90
_cell_angle_beta 90
_cell_angle_gamma 120
_cell_formula_units_Z 2
_cell_length_a 13.259
_cell_length_b 13.259
_cell_length_c 7.751
_cell_volume 1180.076
_citation_journal_id_ASTM AJCHAS
_cod_data_source_file Harrowfield_AJCHAS_1983_271.cif
_cod_data_source_block C3H18F9Lu1O18S3
_cod_original_formula_sum 'C3 H18 F9 Lu1 O18 S3'
_cod_database_code 1535042

loop_
_symmetry_equiv_pos_as_xyz
x,y,z
x-y,x,z+1/2
-y,x-y,z
-x,-y,z+1/2
-x+y,-x,z
y,-x+y,z+1/2
-x,-y,-z
-x+y,-x,-z-1/2
y,-x+y,-z
x,y,-z-1/2
x-y,x,-z
-y,x-y,-z-1/2

loop_
_atom_site_label
_atom_site_type_symbol
_atom_site_fract_x
_atom_site_fract_y
_atom_site_fract_z
_atom_site_occupancy
_atom_site_U_iso_or_equiv
H3 H+1 0.236 0.514 0.518 1 0.0
H1 H+1 0.346 0.445 0.16 1 0.0
O2 O-2 0.2093 0.5443 0.4573 1 0.0
Lu1 Lu+3 0.33333 0.66667 0.25 1 0.0
O3 O-2 0.2611 0.4622 0.75 1 0.0
F1 F-1 0.2201 0.1653 0.75 1 0.0
O4 O-2 0.3697 0.3924 0.5931 1 0.0
C1 C+2 0.1836 0.2414 0.75 1 0.0
S1 S+6 0.3098 0.3874 0.75 1 0.0
O1 O-2 0.345 0.4835 0.25 1 0.0
H2 H+1 0.143 0.505 0.434 1 0.0
F2 F-1 0.1196 0.2274 0.6112 1 0.0
